data_7207416
loop_
_publ_author_name
'Kan, Wei-Qiu'
'Ma, Jian-Fang'
'Liu, Ying-Ying'
'Yang, Jin'

_publ_section_title
;
 A series of coordination polymers based on 5-(2-carboxybenzyloxy)
 isophthalic acid and bis(imidazole) ligands: syntheses, topological
 structures and photoluminescent properties
;
_journal_issue 6
_journal_name_full CrystEngComm
_journal_page_first 2316
_journal_paper_doi 10.1039/c2ce06176g
_journal_volume 14
_journal_year 2012
_chemical_formula_moiety 'C26 H24 Cu N4 O7'
_chemical_formula_sum 'C26 H24 Cu N4 O7'
_chemical_formula_weight 568.03
_chemical_name_systematic
;
?
;
_space_group_IT_number 2
_symmetry_cell_setting triclinic
_symmetry_space_group_name_Hall '-P 1'
_symmetry_space_group_name_H-M 'P -1'
_atom_sites_solution_hydrogens geom
_atom_sites_solution_primary direct
_atom_sites_solution_secondary difmap
_audit_creation_method SHELXL-97
_cell_angle_alpha 76.907(3)
_cell_angle_beta 79.085(4)
_cell_angle_gamma 65.248(4)
_cell_formula_units_Z 2
_cell_length_a 8.9508(4)
_cell_length_b 9.0335(3)
_cell_length_c 18.2518(7)
_cell_measurement_reflns_used 1999
_cell_measurement_temperature 293(2)
_cell_measurement_theta_max 29.0882
_cell_measurement_theta_min 2.8754
_cell_volume 1297.89(10)
_computing_cell_refinement CrysAlis
_computing_data_collection 'CrysAlis (Oxford Diffraction, 2006)'
_computing_data_reduction CrysAlis
_computing_structure_refinement 'SHELXS-97 (Sheldrick, 1997)'
_computing_structure_solution 'SHELXS-97 (Sheldrick, 1997)'
_diffrn_ambient_temperature 293(2)
_diffrn_detector_area_resol_mean 10.0
_diffrn_measured_fraction_theta_full 0.994
_diffrn_measured_fraction_theta_max 0.994
_diffrn_measurement_device_type 'Oxford Diffraction Gemini R Ultra'
_diffrn_measurement_method '\w scan'
_diffrn_radiation_monochromator graphite
_diffrn_radiation_source 'fine-focus sealed tube'
_diffrn_radiation_type MoK\a
_diffrn_radiation_wavelength 0.71073
_diffrn_reflns_av_R_equivalents 0.0429
_diffrn_reflns_av_sigmaI/netI 0.0821
_diffrn_reflns_limit_h_max 10
_diffrn_reflns_limit_h_min -10
_diffrn_reflns_limit_k_max 10
_diffrn_reflns_limit_k_min -8
_diffrn_reflns_limit_l_max 21
_diffrn_reflns_limit_l_min -20
_diffrn_reflns_number 8475
_diffrn_reflns_theta_full 25.00
_diffrn_reflns_theta_max 25.35
_diffrn_reflns_theta_min 2.88
_exptl_absorpt_coefficient_mu 0.894
_exptl_absorpt_correction_T_max 1.00000
_exptl_absorpt_correction_T_min 0.93466
_exptl_absorpt_correction_type multi-scan
_exptl_absorpt_process_details
;
CrysAlis (Oxford Diffraction, 2006)
;
_exptl_crystal_colour blue
_exptl_crystal_density_diffrn 1.453
_exptl_crystal_density_method 'not measured'
_exptl_crystal_description block
_exptl_crystal_F_000 586
_exptl_crystal_size_max 0.23
_exptl_crystal_size_mid 0.21
_exptl_crystal_size_min 0.18
_refine_diff_density_max 0.738
_refine_diff_density_min -0.394
_refine_diff_density_rms 0.077
_refine_ls_extinction_method none
_refine_ls_goodness_of_fit_ref 1.195
_refine_ls_hydrogen_treatment constr
_refine_ls_matrix_type full
_refine_ls_number_parameters 346
_refine_ls_number_reflns 4732
_refine_ls_number_restraints 0
_refine_ls_restrained_S_all 1.195
_refine_ls_R_factor_all 0.1229
_refine_ls_R_factor_gt 0.0730
_refine_ls_shift/su_max 0.001
_refine_ls_shift/su_mean 0.000
_refine_ls_structure_factor_coef Fsqd
_refine_ls_weighting_details 'calc w=1/[\s^2^(Fo^2^)+(0.0301P)^2^+1.2767P] where P=(Fo^2^+2Fc^2^)/3'
_refine_ls_weighting_scheme calc
_refine_ls_wR_factor_gt 0.1381
_refine_ls_wR_factor_ref 0.1602
_reflns_number_gt 2804
_reflns_number_total 4732
_reflns_threshold_expression >2\s(I)
_cod_data_source_file c2ce06176g.txt
_cod_data_source_block compound-6
_cod_original_cell_volume 1297.89(9)
_cod_original_sg_symbol_H-M p-1
_cod_database_code 7207416

loop_
_symmetry_equiv_pos_as_xyz
'x, y, z'
'-x, -y, -z'

loop_
_atom_site_label
_atom_site_type_symbol
_atom_site_fract_x
_atom_site_fract_y
_atom_site_fract_z
_atom_site_U_iso_or_equiv
_atom_site_adp_type
_atom_site_occupancy
_atom_site_symmetry_multiplicity
_atom_site_calc_flag
_atom_site_refinement_flags
Cu1 Cu 1.0000 0.0000 0.5000 0.0478(3) Uani 1 2 d S
Cu2 Cu 1.0000 0.0000 1.0000 0.0682(4) Uani 1 2 d S
O5 O 1.0385(5) -0.6591(4) 0.80544(19) 0.0517(9) Uani 1 1 d .
O2 O 1.0296(5) 0.0025(5) 0.6396(2) 0.0609(11) Uani 1 1 d .
O1 O 1.0381(4) -0.1936(4) 0.58244(18) 0.0486(9) Uani 1 1 d .
O4 O 1.0326(7) -0.2980(6) 0.9819(2) 0.0985(18) Uani 1 1 d .
C6 C 1.0302(6) -0.4029(6) 0.7226(3) 0.0369(11) Uani 1 1 d .
H6 H 1.0340 -0.4426 0.6792 0.044 Uiso 1 1 calc R
C8 C 1.0193(6) -0.1872(6) 0.7810(3) 0.0401(12) Uani 1 1 d .
H8 H 1.0165 -0.0816 0.7770 0.048 Uiso 1 1 calc R
C7 C 1.0278(6) -0.2463(6) 0.7170(2) 0.0349(11) Uani 1 1 d .
O3 O 0.9687(5) -0.0550(5) 0.9085(2) 0.0643(12) Uani 1 1 d .
C5 C 1.0270(6) -0.5001(6) 0.7933(3) 0.0394(12) Uani 1 1 d .
O7 O 0.8067(6) -0.3949(5) 0.5591(3) 0.0865(14) Uani 1 1 d .
O6 O 0.9638(7) -0.6691(6) 0.5762(3) 0.1115(19) Uani 1 1 d .
H6A H 1.0088 -0.6441 0.5346 0.167 Uiso 1 1 calc R
C3 C 1.0148(6) -0.2819(6) 0.8514(3) 0.0425(13) Uani 1 1 d .
N2 N 0.5268(6) 0.0646(7) 0.5903(3) 0.0688(14) Uani 1 1 d .
N1 N 0.7601(5) 0.0711(6) 0.5293(2) 0.0515(12) Uani 1 1 d .
C4 C 1.0210(6) -0.4386(6) 0.8575(3) 0.0446(13) Uani 1 1 d .
H4 H 1.0212 -0.5040 0.9049 0.053 Uiso 1 1 calc R
C10 C 0.8131(7) -0.6331(7) 0.7405(3) 0.0557(15) Uani 1 1 d .
N3 N 0.4560(8) -0.0463(9) 0.8897(3) 0.089(2) Uani 1 1 d .
C9 C 0.9947(7) -0.7124(6) 0.7475(3) 0.0530(15) Uani 1 1 d .
H9A H 1.0288 -0.8315 0.7587 0.064 Uiso 1 1 calc R
H9B H 1.0539 -0.6859 0.6995 0.064 Uiso 1 1 calc R
C15 C 0.7444(8) -0.5544(7) 0.6727(4) 0.0600(16) Uani 1 1 d .
C1 C 1.0334(6) -0.1375(7) 0.6418(3) 0.0425(12) Uani 1 1 d .
C2 C 1.0050(8) -0.2091(8) 0.9205(3) 0.0603(17) Uani 1 1 d .
C16 C 0.8406(8) -0.5324(8) 0.5981(4) 0.0636(17) Uani 1 1 d .
N4 N 0.2393(7) -0.0611(9) 0.9626(3) 0.0800(18) Uani 1 1 d .
C18 C 0.6401(8) 0.2260(8) 0.5203(4) 0.076(2) Uani 1 1 d .
H18 H 0.6551 0.3196 0.4927 0.091 Uiso 1 1 calc R
C17 C 0.6871(7) -0.0243(7) 0.5721(3) 0.0583(16) Uani 1 1 d .
H17 H 0.7400 -0.1376 0.5874 0.070 Uiso 1 1 calc R
C13 C 0.4737(10) -0.4850(11) 0.7423(7) 0.108(3) Uani 1 1 d .
H13 H 0.3592 -0.4360 0.7426 0.129 Uiso 1 1 calc R
C14 C 0.5721(10) -0.4801(9) 0.6747(5) 0.089(2) Uani 1 1 d .
H14 H 0.5236 -0.4268 0.6301 0.107 Uiso 1 1 calc R
C12 C 0.5403(11) -0.5597(11) 0.8082(6) 0.105(3) Uani 1 1 d .
H12 H 0.4721 -0.5613 0.8534 0.127 Uiso 1 1 calc R
C19 C 0.4954(9) 0.2232(9) 0.5576(4) 0.088(2) Uani 1 1 d .
H19 H 0.3942 0.3128 0.5603 0.105 Uiso 1 1 calc R
C23 C 0.5615(10) 0.0123(13) 0.8340(5) 0.135(4) Uani 1 1 d .
H23A H 0.6730 -0.0395 0.8487 0.162 Uiso 1 1 calc R
H23B H 0.5243 0.1306 0.8313 0.162 Uiso 1 1 calc R
C20 C 0.4169(8) -0.0004(10) 0.6469(5) 0.093(2) Uani 1 1 d .
H20A H 0.3048 0.0548 0.6329 0.112 Uiso 1 1 calc R
H20B H 0.4527 -0.1175 0.6464 0.112 Uiso 1 1 calc R
C26 C 0.3699(13) -0.2255(13) 0.9693(6) 0.133(4) Uani 1 1 d .
H26 H 0.3655 -0.3234 0.9976 0.160 Uiso 1 1 calc R
C11 C 0.7105(9) -0.6340(9) 0.8080(4) 0.080(2) Uani 1 1 d .
H11 H 0.7566 -0.6848 0.8534 0.097 Uiso 1 1 calc R
C25 C 0.5032(12) -0.2014(16) 0.9234(6) 0.147(4) Uani 1 1 d .
H25 H 0.6094 -0.2823 0.9175 0.177 Uiso 1 1 calc R
C22 C 0.5640(13) -0.0237(16) 0.7566(5) 0.159(5) Uani 1 1 d .
H22A H 0.6324 0.0262 0.7215 0.190 Uiso 1 1 calc R
H22B H 0.6211 -0.1424 0.7587 0.190 Uiso 1 1 calc R
C24 C 0.3030(10) 0.0260(11) 0.9192(5) 0.106(3) Uani 1 1 d .
H24 H 0.2451 0.1396 0.9074 0.127 Uiso 1 1 calc R
C21 C 0.4177(11) 0.0243(15) 0.7243(5) 0.158(5) Uani 1 1 d .
H21A H 0.3574 0.1415 0.7255 0.190 Uiso 1 1 calc R
H21B H 0.3527 -0.0314 0.7581 0.190 Uiso 1 1 calc R

loop_
_atom_site_aniso_label
_atom_site_aniso_U_11
_atom_site_aniso_U_22
_atom_site_aniso_U_33
_atom_site_aniso_U_23
_atom_site_aniso_U_13
_atom_site_aniso_U_12
Cu1 0.0565(6) 0.0610(6) 0.0268(5) -0.0018(4) -0.0017(4) -0.0280(5)
Cu2 0.0790(8) 0.1085(9) 0.0469(6) -0.0479(6) 0.0218(5) -0.0600(7)
O5 0.077(3) 0.044(2) 0.046(2) -0.0007(17) -0.0165(19) -0.0341(19)
O2 0.089(3) 0.052(2) 0.046(2) 0.0021(18) -0.007(2) -0.037(2)
O1 0.064(2) 0.056(2) 0.0282(18) -0.0003(16) -0.0060(17) -0.0281(19)
O4 0.192(5) 0.120(4) 0.028(2) -0.006(2) -0.012(3) -0.107(4)
C6 0.044(3) 0.045(3) 0.029(3) -0.010(2) -0.004(2) -0.021(2)
C8 0.054(3) 0.042(3) 0.032(3) -0.009(2) 0.001(2) -0.028(3)
C7 0.036(3) 0.043(3) 0.027(2) -0.005(2) -0.005(2) -0.016(2)
O3 0.094(3) 0.075(3) 0.043(2) -0.034(2) 0.007(2) -0.046(2)
C5 0.050(3) 0.039(3) 0.038(3) -0.006(2) -0.007(2) -0.024(2)
O7 0.104(4) 0.059(3) 0.089(3) 0.007(3) -0.027(3) -0.027(3)
O6 0.160(5) 0.095(4) 0.080(4) -0.020(3) -0.008(3) -0.050(4)
C3 0.061(4) 0.050(3) 0.028(3) -0.009(2) 0.001(2) -0.034(3)
N2 0.049(3) 0.078(4) 0.075(4) -0.016(3) 0.003(3) -0.023(3)
N1 0.053(3) 0.062(3) 0.037(3) -0.004(2) -0.003(2) -0.023(3)
C4 0.061(4) 0.055(3) 0.025(3) 0.001(2) -0.008(2) -0.033(3)
C10 0.058(4) 0.051(3) 0.065(4) -0.012(3) -0.004(3) -0.027(3)
N3 0.060(4) 0.098(5) 0.080(4) 0.023(4) 0.007(3) -0.028(3)
C9 0.066(4) 0.040(3) 0.060(4) -0.012(3) -0.014(3) -0.023(3)
C15 0.054(4) 0.059(4) 0.078(5) -0.017(3) -0.012(3) -0.028(3)
C1 0.046(3) 0.051(3) 0.033(3) -0.003(2) -0.006(2) -0.022(3)
C2 0.085(5) 0.087(5) 0.034(3) -0.018(3) 0.005(3) -0.059(4)
C16 0.074(5) 0.053(4) 0.072(4) -0.017(4) -0.024(4) -0.023(3)
N4 0.075(4) 0.127(5) 0.058(4) -0.049(4) 0.019(3) -0.053(4)
C18 0.070(5) 0.073(5) 0.064(4) 0.019(3) -0.010(4) -0.022(4)
C17 0.057(4) 0.060(4) 0.057(4) -0.008(3) 0.001(3) -0.026(3)
C13 0.053(5) 0.106(7) 0.169(10) -0.035(7) -0.007(6) -0.030(5)
C14 0.082(6) 0.082(5) 0.112(7) -0.008(5) -0.036(5) -0.034(4)
C12 0.070(6) 0.117(7) 0.126(8) -0.026(6) 0.008(5) -0.038(5)
C19 0.057(5) 0.087(5) 0.087(5) 0.010(4) -0.008(4) -0.009(4)
C23 0.080(6) 0.196(10) 0.115(8) 0.029(7) -0.006(6) -0.072(6)
C20 0.052(4) 0.109(6) 0.115(7) -0.010(5) 0.016(4) -0.043(4)
C26 0.117(8) 0.124(8) 0.136(9) -0.012(6) 0.025(7) -0.046(7)
C11 0.078(5) 0.089(5) 0.079(5) -0.015(4) 0.007(4) -0.044(4)
C25 0.075(7) 0.200(12) 0.142(10) -0.044(9) 0.034(6) -0.041(7)
C22 0.092(7) 0.278(14) 0.084(7) 0.002(8) 0.023(6) -0.081(8)
C24 0.067(5) 0.115(7) 0.097(6) 0.021(5) 0.012(5) -0.027(5)
C21 0.068(6) 0.269(14) 0.092(7) 0.060(8) -0.002(6) -0.070(7)

loop_
_atom_type_symbol
_atom_type_description
_atom_type_scat_dispersion_real
_atom_type_scat_dispersion_imag
_atom_type_scat_source
C C 0.0033 0.0016 'International Tables Vol C Tables 4.2.6.8 and 6.1.1.4'
H H 0.0000 0.0000 'International Tables Vol C Tables 4.2.6.8 and 6.1.1.4'
N N 0.0061 0.0033 'International Tables Vol C Tables 4.2.6.8 and 6.1.1.4'
O O 0.0106 0.0060 'International Tables Vol C Tables 4.2.6.8 and 6.1.1.4'
Cu Cu 0.3201 1.2651 'International Tables Vol C Tables 4.2.6.8 and 6.1.1.4'

loop_
_geom_angle_atom_site_label_1
_geom_angle_atom_site_label_2
_geom_angle_atom_site_label_3
_geom_angle
_geom_angle_site_symmetry_1
_geom_angle_site_symmetry_3
N1 Cu1 N1 180.0(2) 2_756 .
N1 Cu1 O1 90.62(16) 2_756 .
N1 Cu1 O1 89.38(17) . .
N1 Cu1 O1 89.38(16) 2_756 2_756
N1 Cu1 O1 90.62(16) . 2_756
O1 Cu1 O1 180.00(15) . 2_756
O3 Cu2 O3 180.000(1) . 2_757
O3 Cu2 N4 88.86(18) . 1_655
O3 Cu2 N4 91.14(18) 2_757 1_655
O3 Cu2 N4 91.14(18) . 2_657
O3 Cu2 N4 88.86(18) 2_757 2_657
N4 Cu2 N4 180.000(1) 1_655 2_657
C5 O5 C9 117.9(4) . .
C1 O1 Cu1 104.4(3) . .
C7 C6 C5 119.7(4) . .
C7 C6 H6 120.2 . .
C5 C6 H6 120.2 . .
C7 C8 C3 120.9(4) . .
C7 C8 H8 119.5 . .
C3 C8 H8 119.5 . .
C8 C7 C6 119.9(4) . .
C8 C7 C1 118.4(4) . .
C6 C7 C1 121.7(4) . .
C2 O3 Cu2 106.9(4) . .
O5 C5 C4 115.6(4) . .
O5 C5 C6 124.9(4) . .
C4 C5 C6 119.4(4) . .
C16 O6 H6A 109.5 . .
C4 C3 C8 119.6(4) . .
C4 C3 C2 121.9(5) . .
C8 C3 C2 118.4(4) . .
C17 N2 C19 107.5(5) . .
C17 N2 C20 123.9(6) . .
C19 N2 C20 127.9(6) . .
C17 N1 C18 105.7(5) . .
C17 N1 Cu1 124.9(4) . .
C18 N1 Cu1 128.8(4) . .
C3 C4 C5 120.4(4) . .
C3 C4 H4 119.8 . .
C5 C4 H4 119.8 . .
C11 C10 C15 119.8(6) . .
C11 C10 C9 115.8(6) . .
C15 C10 C9 124.3(5) . .
C24 N3 C25 104.8(7) . .
C24 N3 C23 132.7(8) . .
C25 N3 C23 122.5(8) . .
O5 C9 C10 112.4(4) . .
O5 C9 H9A 109.1 . .
C10 C9 H9A 109.1 . .
O5 C9 H9B 109.1 . .
C10 C9 H9B 109.1 . .
H9A C9 H9B 107.9 . .
C10 C15 C14 118.4(6) . .
C10 C15 C16 124.9(6) . .
C14 C15 C16 116.6(7) . .
O2 C1 O1 123.0(5) . .
O2 C1 C7 119.4(4) . .
O1 C1 C7 117.6(4) . .
O4 C2 O3 124.5(5) . .
O4 C2 C3 120.3(6) . .
O3 C2 C3 115.1(5) . .
O7 C16 O6 122.6(6) . .
O7 C16 C15 120.4(6) . .
O6 C16 C15 117.0(6) . .
C24 N4 C26 104.4(6) . .
C24 N4 Cu2 127.5(6) . 1_455
C26 N4 Cu2 127.2(6) . 1_455
C19 C18 N1 109.6(6) . .
C19 C18 H18 125.2 . .
N1 C18 H18 125.2 . .
N1 C17 N2 110.8(5) . .
N1 C17 H17 124.6 . .
N2 C17 H17 124.6 . .
C12 C13 C14 121.2(8) . .
C12 C13 H13 119.4 . .
C14 C13 H13 119.4 . .
C13 C14 C15 120.4(8) . .
C13 C14 H14 119.8 . .
C15 C14 H14 119.8 . .
C13 C12 C11 119.6(8) . .
C13 C12 H12 120.2 . .
C11 C12 H12 120.2 . .
C18 C19 N2 106.5(6) . .
C18 C19 H19 126.8 . .
N2 C19 H19 126.8 . .
N3 C23 C22 112.1(8) . .
N3 C23 H23A 109.2 . .
C22 C23 H23A 109.2 . .
N3 C23 H23B 109.2 . .
C22 C23 H23B 109.2 . .
H23A C23 H23B 107.9 . .
C21 C20 N2 112.2(7) . .
C21 C20 H20A 109.2 . .
N2 C20 H20A 109.2 . .
C21 C20 H20B 109.2 . .
N2 C20 H20B 109.2 . .
H20A C20 H20B 107.9 . .
C25 C26 N4 103.3(9) . .
C25 C26 H26 128.3 . .
N4 C26 H26 128.3 . .
C12 C11 C10 120.5(8) . .
C12 C11 H11 119.8 . .
C10 C11 H11 119.8 . .
N3 C25 C26 109.5(9) . .
N3 C25 H25 125.3 . .
C26 C25 H25 125.3 . .
C21 C22 C23 121.3(9) . .
C21 C22 H22A 107.0 . .
C23 C22 H22A 107.0 . .
C21 C22 H22B 107.0 . .
C23 C22 H22B 107.0 . .
H22A C22 H22B 106.8 . .
N4 C24 N3 117.7(8) . .
N4 C24 H24 121.1 . .
N3 C24 H24 121.1 . .
C22 C21 C20 122.4(8) . .
C22 C21 H21A 106.7 . .
C20 C21 H21A 106.7 . .
C22 C21 H21B 106.7 . .
C20 C21 H21B 106.7 . .
H21A C21 H21B 106.6 . .

loop_
_geom_bond_atom_site_label_1
_geom_bond_atom_site_label_2
_geom_bond_distance
_geom_bond_site_symmetry_2
Cu1 N1 1.968(4) 2_756
Cu1 N1 1.968(4) .
Cu1 O1 1.985(3) .
Cu1 O1 1.985(3) 2_756
Cu2 O3 1.945(3) .
Cu2 O3 1.945(3) 2_757
Cu2 N4 1.996(5) 1_655
Cu2 N4 1.996(5) 2_657
O5 C5 1.366(5) .
O5 C9 1.431(6) .
O2 C1 1.242(6) .
O1 C1 1.284(6) .
O4 C2 1.221(7) .
C6 C7 1.386(6) .
C6 C5 1.390(6) .
C6 H6 0.9300 .
C8 C7 1.368(6) .
C8 C3 1.377(6) .
C8 H8 0.9300 .
C7 C1 1.502(6) .
O3 C2 1.266(7) .
C5 C4 1.391(6) .
O7 C16 1.227(7) .
O6 C16 1.348(7) .
O6 H6A 0.8200 .
C3 C4 1.372(6) .
C3 C2 1.522(7) .
N2 C17 1.338(7) .
N2 C19 1.352(8) .
N2 C20 1.484(8) .
N1 C17 1.324(7) .
N1 C18 1.358(7) .
C4 H4 0.9300 .
C10 C11 1.391(8) .
C10 C15 1.392(8) .
C10 C9 1.495(8) .
N3 C24 1.312(8) .
N3 C25 1.316(12) .
N3 C23 1.421(9) .
C9 H9A 0.9700 .
C9 H9B 0.9700 .
C15 C14 1.397(9) .
C15 C16 1.488(9) .
N4 C24 1.223(8) .
N4 C26 1.451(10) .
N4 Cu2 1.996(5) 1_455
C18 C19 1.352(8) .
C18 H18 0.9300 .
C17 H17 0.9300 .
C13 C12 1.350(11) .
C13 C14 1.378(10) .
C13 H13 0.9300 .
C14 H14 0.9300 .
C12 C11 1.384(10) .
C12 H12 0.9300 .
C19 H19 0.9300 .
C23 C22 1.513(12) .
C23 H23A 0.9700 .
C23 H23B 0.9700 .
C20 C21 1.481(12) .
C20 H20A 0.9700 .
C20 H20B 0.9700 .
C26 C25 1.389(11) .
C26 H26 0.9300 .
C11 H11 0.9300 .
C25 H25 0.9300 .
C22 C21 1.397(12) .
C22 H22A 0.9700 .
C22 H22B 0.9700 .
C24 H24 0.9300 .
C21 H21A 0.9700 .
C21 H21B 0.9700 .

loop_
_geom_hbond_atom_site_label_D
_geom_hbond_atom_site_label_H
_geom_hbond_atom_site_label_A
_geom_hbond_distance_DH
_geom_hbond_distance_HA
_geom_hbond_distance_DA
_geom_hbond_angle_DHA
_geom_hbond_site_symmetry_A
O6 H6A O7 0.82 2.22 3.013(7) 163.3 2_746

loop_
_geom_torsion_atom_site_label_1
_geom_torsion_atom_site_label_2
_geom_torsion_atom_site_label_3
_geom_torsion_atom_site_label_4
_geom_torsion
_geom_torsion_site_symmetry_1
N1 Cu1 O1 C1 96.9(3) 2_756
N1 Cu1 O1 C1 -83.1(3) .
O1 Cu1 O1 C1 -21(100) 2_756
C3 C8 C7 C6 0.7(7) .
C3 C8 C7 C1 -179.6(4) .
C5 C6 C7 C8 -1.1(7) .
C5 C6 C7 C1 179.2(4) .
O3 Cu2 O3 C2 -167(100) 2_757
N4 Cu2 O3 C2 85.0(4) 1_655
N4 Cu2 O3 C2 -95.0(4) 2_657
C9 O5 C5 C4 161.2(5) .
C9 O5 C5 C6 -22.5(7) .
C7 C6 C5 O5 -176.0(4) .
C7 C6 C5 C4 0.1(7) .
C7 C8 C3 C4 0.8(8) .
C7 C8 C3 C2 -179.9(5) .
N1 Cu1 N1 C17 132(100) 2_756
O1 Cu1 N1 C17 -17.1(5) .
O1 Cu1 N1 C17 162.9(5) 2_756
N1 Cu1 N1 C18 -58(100) 2_756
O1 Cu1 N1 C18 152.7(5) .
O1 Cu1 N1 C18 -27.3(5) 2_756
C8 C3 C4 C5 -1.8(8) .
C2 C3 C4 C5 178.9(5) .
O5 C5 C4 C3 177.9(5) .
C6 C5 C4 C3 1.4(8) .
C5 O5 C9 C10 -70.0(6) .
C11 C10 C9 O5 -47.4(7) .
C15 C10 C9 O5 129.5(5) .
C11 C10 C15 C14 -0.9(9) .
C9 C10 C15 C14 -177.7(5) .
C11 C10 C15 C16 174.4(6) .
C9 C10 C15 C16 -2.3(9) .
Cu1 O1 C1 O2 -9.1(6) .
Cu1 O1 C1 C7 169.3(3) .
C8 C7 C1 O2 -0.2(7) .
C6 C7 C1 O2 179.4(5) .
C8 C7 C1 O1 -178.7(5) .
C6 C7 C1 O1 1.0(7) .
Cu2 O3 C2 O4 8.6(8) .
Cu2 O3 C2 C3 -170.8(4) .
C4 C3 C2 O4 13.4(9) .
C8 C3 C2 O4 -165.9(6) .
C4 C3 C2 O3 -167.2(5) .
C8 C3 C2 O3 13.5(8) .
C10 C15 C16 O7 -127.5(7) .
C14 C15 C16 O7 48.0(8) .
C10 C15 C16 O6 52.6(8) .
C14 C15 C16 O6 -131.9(6) .
C17 N1 C18 C19 -0.1(8) .
Cu1 N1 C18 C19 -171.4(5) .
C18 N1 C17 N2 -0.2(7) .
Cu1 N1 C17 N2 171.6(4) .
C19 N2 C17 N1 0.3(7) .
C20 N2 C17 N1 -170.4(6) .
C12 C13 C14 C15 0.7(12) .
C10 C15 C14 C13 0.0(10) .
C16 C15 C14 C13 -175.8(6) .
C14 C13 C12 C11 -0.5(14) .
N1 C18 C19 N2 0.2(9) .
C17 N2 C19 C18 -0.3(8) .
C20 N2 C19 C18 169.8(7) .
C24 N3 C23 C22 -97.8(13) .
C25 N3 C23 C22 81.9(12) .
C17 N2 C20 C21 89.3(9) .
C19 N2 C20 C21 -79.4(10) .
C24 N4 C26 C25 0.5(11) .
Cu2 N4 C26 C25 170.2(6) 1_455
C13 C12 C11 C10 -0.4(12) .
C15 C10 C11 C12 1.2(10) .
C9 C10 C11 C12 178.2(6) .
C24 N3 C25 C26 5.5(12) .
C23 N3 C25 C26 -174.3(9) .
N4 C26 C25 N3 -3.8(12) .
N3 C23 C22 C21 53.4(15) .
C26 N4 C24 N3 3.1(11) .
Cu2 N4 C24 N3 -166.5(5) 1_455
C25 N3 C24 N4 -5.6(12) .
C23 N3 C24 N4 174.1(9) .
C23 C22 C21 C20 176.3(9) .
N2 C20 C21 C22 -51.0(14) .
